data_7709956
loop_
_publ_author_name
'Mondal, Dipanjan'
'Sardar, Gopa'
'Kabra, Dinesh'
'Balakrishna, Maravanji Shivaramaiah'

_publ_section_title
;
 2,2&#x2019;-Bipyridine derived doubly B&#xF0AC;N fused
 bisphosphine-chalcogenides, [C5H3N(BF2){NCH2P(E)Ph2}]2 (E = O, S, Se):
 Tuning of structural features and photophysical studies
;
_journal_name_full 'Dalton Transactions'
_journal_paper_doi 10.1039/D2DT00287F
_journal_year 2022
_chemical_formula_moiety 'C36 H30 B2 F4 N4 P2 S2, C H2 Cl2'
_chemical_formula_sum 'C37 H32 B2 Cl2 F4 N4 P2 S2'
_chemical_formula_weight 827.24
_space_group_crystal_system triclinic
_space_group_IT_number 2
_space_group_name_Hall '-P 1'
_space_group_name_H-M_alt 'P -1'
_atom_sites_solution_hydrogens geom
_atom_sites_solution_primary direct
_audit_creation_date 2021-07-28
_audit_creation_method
;
Olex2 1.2-ac4
(compiled 2018.05.17 svn.r3504 for Rigaku Oxford Diffraction, GUI svn.r5492)
;
_audit_update_record
;
2021-08-13 deposited with the CCDC.	2022-04-07 downloaded from the CCDC.
;
_cell_angle_alpha 108.010(7)
_cell_angle_beta 103.978(7)
_cell_angle_gamma 92.449(6)
_cell_formula_units_Z 2
_cell_length_a 9.3602(7)
_cell_length_b 13.5014(9)
_cell_length_c 16.0901(16)
_cell_measurement_reflns_used 4453
_cell_measurement_temperature 150
_cell_measurement_theta_max 70.5100
_cell_measurement_theta_min 3.0480
_cell_volume 1861.3(3)
_computing_cell_refinement 'CrystalClear-SM Expert 2.0 r7 (Rigaku, 2011)'
_computing_data_collection 'CrystalClear-SM Expert 2.0 r7 (Rigaku, 2011)'
_computing_data_reduction 'CrysAlisPro 1.171.39.46 (Rigaku OD, 2018)'
_computing_molecular_graphics 'Olex2 (Dolomanov et al., 2009)'
_computing_publication_material 'Olex2 (Dolomanov et al., 2009)'
_computing_structure_refinement 'ShelXL (Sheldrick, 2015)'
_computing_structure_solution 'ShelXT (Sheldrick, 2015)'
_diffrn_ambient_temperature 150
_diffrn_detector CCD
_diffrn_detector_area_resol_mean 28.5714
_diffrn_detector_type 'Rigaku Saturn724+'
_diffrn_measured_fraction_theta_full 0.979
_diffrn_measured_fraction_theta_max 0.976
_diffrn_measurement_details
;
List of Runs (angles in degrees, time in seconds):

  # Type    Start    End  Width  t~exp~   \w     \q     \k     \f   Frames
#--------------------------------------------------------------------------
  1  \w   -164.00 -11.00   1.00   16.00    -- -101.00   0.00-180.00  153
  2  \w   -122.00  40.00   1.00   16.00    --  -32.00   0.00  36.00  162
  3  \w   -135.00 -11.00   1.00   16.00    -- -101.00  72.00 -36.00  124
  4  \w   -106.00 -22.00   1.00   16.00    -- -101.00  72.00 144.00   84
  5  \w   -100.00 -23.00   1.00   16.00    -- -101.00  72.00  36.00   77
  6  \w   -180.00 -89.00   1.00   16.00    -- -101.00 -72.00   0.00   91
  7  \w    -97.00 -21.00   1.00   16.00    -- -101.00  72.00-180.00   76
  8  \w    -66.00 -12.00   1.00   16.00    --  -32.00  72.00-108.00   54
  9  \w   -122.00 -33.00   1.00   16.00    -- -101.00  43.00 -36.00   89
 10  \w    -95.00 -15.00   1.00   16.00    -- -101.00  72.00  72.00   80
 11  \w    -64.00 -14.00   1.00   16.00    --  -32.00  72.00  72.00   50
 12  \w   -113.00 -80.00   1.00   16.00    -- -101.00  72.00-108.00   33
 13  \w   -100.00 -29.00   1.00   16.00    -- -101.00  72.00 108.00   71
 14  \w   -106.00 -76.00   1.00   16.00    -- -101.00  72.00 -72.00   30
 15  \w   -107.00 -77.00   1.00   16.00    -- -101.00  72.00   0.00   30
 16  \w   -106.00 -76.00   1.00   16.00    -- -101.00  72.00-144.00   30
 17  \w   -191.00 -67.00   1.00   16.00    -- -101.00 -72.00  72.00  124
 18  \w   -191.00 -67.00   1.00   16.00    -- -101.00 -72.00 144.00  124
 19  \w   -191.00 -67.00   1.00   16.00    -- -101.00 -72.00-144.00  124
 20  \w   -122.00  58.00   1.00   16.00    --  -32.00   0.00 -36.00  180
 21  \w   -191.00-104.00   1.00   16.00    -- -101.00 -72.00 -36.00   87
;
_diffrn_measurement_device 'AFC12 (Right): Kappa 3 circle'
_diffrn_measurement_device_type 'Rigaku Saturn724+ (2x2 bin mode)'
_diffrn_measurement_method 'profile data from \w-scans'
_diffrn_measurement_specimen_support 'Mitegen 50um'
_diffrn_orient_matrix_type 'CrysAlisPro convention (1999,Acta A55,543-557)'
_diffrn_orient_matrix_UB_11 -0.0937631000
_diffrn_orient_matrix_UB_12 -0.1087619000
_diffrn_orient_matrix_UB_13 -0.0427337000
_diffrn_orient_matrix_UB_21 -0.0136976000
_diffrn_orient_matrix_UB_22 0.0030684000
_diffrn_orient_matrix_UB_23 0.0942479000
_diffrn_orient_matrix_UB_31 -0.1423414000
_diffrn_orient_matrix_UB_32 0.0528596000
_diffrn_orient_matrix_UB_33 -0.0145822000
_diffrn_radiation_collimation 0.3
_diffrn_radiation_monochromator Confocal
_diffrn_radiation_probe x-ray
_diffrn_radiation_type CuK\a
_diffrn_radiation_wavelength 1.54184
_diffrn_reflns_av_R_equivalents 0.1264
_diffrn_reflns_av_unetI/netI 0.1046
_diffrn_reflns_Laue_measured_fraction_full 0.979
_diffrn_reflns_Laue_measured_fraction_max 0.976
_diffrn_reflns_limit_h_max 10
_diffrn_reflns_limit_h_min -11
_diffrn_reflns_limit_k_max 16
_diffrn_reflns_limit_k_min -16
_diffrn_reflns_limit_l_max 19
_diffrn_reflns_limit_l_min -19
_diffrn_reflns_number 23924
_diffrn_reflns_point_group_measured_fraction_full 0.979
_diffrn_reflns_point_group_measured_fraction_max 0.976
_diffrn_reflns_theta_full 67.684
_diffrn_reflns_theta_max 68.996
_diffrn_reflns_theta_min 2.998
_diffrn_source 'Rotating Anode'
_diffrn_source_current 24.0
_diffrn_source_power 1.2
_diffrn_source_target Mo
_diffrn_source_type 'Rotating Anode'
_diffrn_source_voltage 50.0
_exptl_absorpt_coefficient_mu 3.900
_exptl_absorpt_correction_T_max 1.00000
_exptl_absorpt_correction_T_min 0.60414
_exptl_absorpt_correction_type multi-scan
_exptl_absorpt_process_details
;
CrysAlisPro 1.171.39.46 (Rigaku Oxford Diffraction, 2018)
Empirical absorption correction using spherical harmonics,
 implemented in SCALE3 ABSPACK scaling algorithm.
;
_exptl_crystal_colour yellow
_exptl_crystal_colour_primary yellow
_exptl_crystal_density_diffrn 1.476
_exptl_crystal_description plate
_exptl_crystal_F_000 848
_exptl_crystal_size_max 0.103
_exptl_crystal_size_mid 0.098
_exptl_crystal_size_min 0.02
_refine_diff_density_max 1.072
_refine_diff_density_min -1.083
_refine_diff_density_rms 0.126
_refine_ls_extinction_method none
_refine_ls_goodness_of_fit_ref 1.025
_refine_ls_hydrogen_treatment constr
_refine_ls_matrix_type full
_refine_ls_number_parameters 478
_refine_ls_number_reflns 6771
_refine_ls_number_restraints 0
_refine_ls_restrained_S_all 1.025
_refine_ls_R_factor_all 0.1511
_refine_ls_R_factor_gt 0.1065
_refine_ls_shift/su_max 0.000
_refine_ls_shift/su_mean 0.000
_refine_ls_structure_factor_coef Fsqd
_refine_ls_weighting_details 'w=1/[\s^2^(Fo^2^)+(0.1744P)^2^+5.4978P] where P=(Fo^2^+2Fc^2^)/3'
_refine_ls_weighting_scheme calc
_refine_ls_wR_factor_gt 0.2824
_refine_ls_wR_factor_ref 0.3303
_reflns_Friedel_coverage 0.000
_reflns_number_gt 4256
_reflns_number_total 6771
_reflns_threshold_expression 'I > 2\s(I)'
_cod_data_source_file d2dt00287f2.cif
_cod_data_source_block comp-6-CH2Cl2
_cod_database_code 7709956
_shelx_shelxl_version_number 2014/7
_shelx_space_group_comment
;
The symmetry employed for this shelxl refinement is uniquely defined
by the following loop, which should always be used as a source of
symmetry information in preference to the above space-group names.
They are only intended as comments.
;
_shelx_estimated_absorpt_t_max 0.926
_shelx_estimated_absorpt_t_min 0.689
_reflns_odcompleteness_completeness 96.27
_reflns_odcompleteness_iscentric 1
_reflns_odcompleteness_theta 72.83
_olex2_refinement_description
;
1. Fixed Uiso
 At 1.2 times of:
  All C(H) groups, All C(H,H) groups
2.a Secondary CH2 refined with riding coordinates:
 C11(H11A,H11B), C24(H24A,H24B), C37(H37A,H37B)
2.b Aromatic/amide H refined with riding coordinates:
 C3(H3), C17(H17), C4(H4), C15(H15), C19(H19), C23(H23), C8(H8), C10(H10),
 C9(H9), C14(H14), C5(H5), C20(H20), C21(H21), C26(H26), C32(H32), C16(H16),
 C35(H35), C34(H34), C33(H33), C13(H13), C30(H30), C22(H22), C36(H36), C29(H29),
  C27(H27), C28(H28)
;
_olex2_submission_special_instructions 'No special instructions were received'
_oxdiff_exptl_absorpt_empirical_details
;
Empirical correction (ABSPACK) includes:
- Absorption correction using spherical harmonics
- Frame scaling
- Detector area scaling
;
_oxdiff_exptl_absorpt_empirical_full_max 1.482
_oxdiff_exptl_absorpt_empirical_full_min 0.517

loop_
_space_group_symop_operation_xyz
'x, y, z'
'-x, -y, -z'

loop_
_atom_site_label
_atom_site_type_symbol
_atom_site_fract_x
_atom_site_fract_y
_atom_site_fract_z
_atom_site_U_iso_or_equiv
_atom_site_adp_type
_atom_site_occupancy
_atom_site_site_symmetry_order
_atom_site_calc_flag
_atom_site_refinement_flags_posn
_atom_site_refinement_flags_adp
_atom_site_refinement_flags_occupancy
_atom_site_disorder_assembly
_atom_site_disorder_group
P1 P 0.76322(19) 0.53775(14) 0.71816(12) 0.0365(4) Uani 1 1 d . . . . .
S1 S 0.8140(2) 0.41211(15) 0.74810(14) 0.0453(5) Uani 1 1 d . . . . .
P2 P 0.3095(2) 0.07475(15) 0.77649(14) 0.0422(5) Uani 1 1 d . . . . .
S2 S 0.5069(2) 0.04241(18) 0.82751(16) 0.0560(6) Uani 1 1 d . . . . .
F2 F 0.1107(4) 0.1006(3) 0.4691(3) 0.0461(10) Uani 1 1 d . . . . .
F4 F 0.5190(5) 0.2712(4) 0.4229(3) 0.0499(11) Uani 1 1 d . . . . .
Cl1 Cl 0.9900(4) 0.2515(4) 0.9791(3) 0.1186(13) Uani 1 1 d . . . . .
F3 F 0.7536(5) 0.3257(3) 0.5132(3) 0.0502(11) Uani 1 1 d . . . . .
F1 F 0.0391(4) 0.1445(3) 0.6000(3) 0.0498(11) Uani 1 1 d . . . . .
Cl2 Cl 0.7493(6) 0.3759(4) 0.9890(3) 0.1458(18) Uani 1 1 d . . . . .
N3 N 0.5518(6) 0.4030(4) 0.5682(4) 0.0358(13) Uani 1 1 d . . . . .
N2 N 0.5863(6) 0.2164(4) 0.5522(4) 0.0336(12) Uani 1 1 d . . . . .
N4 N 0.2835(6) 0.0944(4) 0.6063(4) 0.0380(13) Uani 1 1 d . . . . .
N1 N 0.2211(6) 0.2633(4) 0.5823(4) 0.0355(13) Uani 1 1 d . . . . .
C2 C 0.4173(7) 0.3874(5) 0.5849(5) 0.0337(14) Uani 1 1 d . . . . .
C11 C 0.6387(8) 0.5056(5) 0.6013(5) 0.0405(16) Uani 1 1 d . . . . .
H11A H 0.5705 0.5596 0.6009 0.049 Uiso 1 1 calc R . . . .
H11B H 0.6997 0.5085 0.5595 0.049 Uiso 1 1 calc R . . . .
C3 C 0.3295(8) 0.4683(5) 0.6102(5) 0.0374(15) Uani 1 1 d . . . . .
H3 H 0.3671 0.5393 0.6227 0.045 Uiso 1 1 calc R . . . .
C17 C 0.6778(9) 0.6082(6) 0.8785(5) 0.0469(18) Uani 1 1 d . . . . .
H17 H 0.7184 0.5492 0.8904 0.056 Uiso 1 1 calc R . . . .
C18 C 0.9200(8) 0.6209(5) 0.7168(5) 0.0374(15) Uani 1 1 d . . . . .
C4 C 0.1905(8) 0.4439(6) 0.6164(5) 0.0403(16) Uani 1 1 d . . . . .
H4 H 0.1304 0.4982 0.6312 0.048 Uiso 1 1 calc R . . . .
C1 C 0.3611(7) 0.2845(5) 0.5756(4) 0.0309(14) Uani 1 1 d . . . . .
C15 C 0.5663(9) 0.7634(7) 0.9276(6) 0.055(2) Uani 1 1 d . . . . .
H15 H 0.5294 0.8109 0.9724 0.066 Uiso 1 1 calc R . . . .
C7 C 0.4222(7) 0.1150(5) 0.5980(5) 0.0340(14) Uani 1 1 d . . . . .
C19 C 1.0524(7) 0.6299(6) 0.7797(5) 0.0393(16) Uani 1 1 d . . . . .
H19 H 1.0584 0.5945 0.8229 0.047 Uiso 1 1 calc R . . . .
C12 C 0.6781(8) 0.6250(6) 0.7976(5) 0.0394(16) Uani 1 1 d . . . . .
C23 C 0.9128(9) 0.6727(7) 0.6538(6) 0.051(2) Uani 1 1 d . . . . .
H23 H 0.8218 0.6678 0.6100 0.061 Uiso 1 1 calc R . . . .
C8 C 0.5379(8) 0.0553(5) 0.6157(5) 0.0398(16) Uani 1 1 d . . . . .
H8 H 0.5234 0.0007 0.6396 0.048 Uiso 1 1 calc R . . . .
C6 C 0.4541(7) 0.2013(5) 0.5711(5) 0.0334(14) Uani 1 1 d . . . . .
C10 C 0.6915(8) 0.1547(6) 0.5651(5) 0.0418(17) Uani 1 1 d . . . . .
H10 H 0.7820 0.1660 0.5506 0.050 Uiso 1 1 calc R . . . .
C24 C 0.2499(8) 0.0197(5) 0.6508(5) 0.0414(17) Uani 1 1 d . . . . .
H24A H 0.2998 -0.0432 0.6308 0.050 Uiso 1 1 calc R . . . .
H24B H 0.1416 -0.0030 0.6310 0.050 Uiso 1 1 calc R . . . .
C9 C 0.6703(8) 0.0744(6) 0.5994(5) 0.0411(16) Uani 1 1 d . . . . .
H9 H 0.7476 0.0332 0.6114 0.049 Uiso 1 1 calc R . . . .
C14 C 0.5656(9) 0.7833(7) 0.8474(6) 0.054(2) Uani 1 1 d . . . . .
H14 H 0.5273 0.8438 0.8372 0.064 Uiso 1 1 calc R . . . .
C5 C 0.1357(8) 0.3415(6) 0.6016(5) 0.0422(17) Uani 1 1 d . . . . .
H5 H 0.0378 0.3258 0.6051 0.051 Uiso 1 1 calc R . . . .
C20 C 1.1770(9) 0.6896(6) 0.7812(6) 0.0505(19) Uani 1 1 d . . . . .
H20 H 1.2673 0.6965 0.8261 0.061 Uiso 1 1 calc R . . . .
C21 C 1.1703(9) 0.7393(6) 0.7173(6) 0.052(2) Uani 1 1 d . . . . .
H21 H 1.2566 0.7786 0.7169 0.063 Uiso 1 1 calc R . . . .
C26 C 0.2054(12) -0.0161(7) 0.8851(6) 0.064(2) Uani 1 1 d . . . . .
H26 H 0.3071 -0.0119 0.9156 0.077 Uiso 1 1 calc R . . . .
C32 C 0.4291(10) 0.2743(7) 0.8010(6) 0.056(2) Uani 1 1 d . . . . .
H32 H 0.5130 0.2418 0.7885 0.067 Uiso 1 1 calc R . . . .
C16 C 0.6198(10) 0.6758(7) 0.9418(6) 0.056(2) Uani 1 1 d . . . . .
H16 H 0.6171 0.6614 0.9956 0.067 Uiso 1 1 calc R . . . .
C35 C 0.1914(11) 0.3747(8) 0.8383(7) 0.071(3) Uani 1 1 d . . . . .
H35 H 0.1100 0.4098 0.8522 0.085 Uiso 1 1 calc R . . . .
C34 C 0.3160(12) 0.4285(7) 0.8352(7) 0.069(3) Uani 1 1 d . . . . .
H34 H 0.3197 0.5019 0.8452 0.083 Uiso 1 1 calc R . . . .
C33 C 0.4322(11) 0.3804(7) 0.8185(7) 0.065(2) Uani 1 1 d . . . . .
H33 H 0.5185 0.4202 0.8186 0.078 Uiso 1 1 calc R . . . .
C13 C 0.6215(8) 0.7138(6) 0.7820(5) 0.0453(17) Uani 1 1 d . . . . .
H13 H 0.6211 0.7269 0.7272 0.054 Uiso 1 1 calc R . . . .
C31 C 0.3068(9) 0.2135(6) 0.8013(5) 0.0430(17) Uani 1 1 d . . . . .
B2 B 0.6067(10) 0.3062(7) 0.5119(6) 0.0426(19) Uani 1 1 d . . . . .
C30 C 0.0175(10) 0.0155(7) 0.7686(6) 0.062(2) Uani 1 1 d . . . . .
H30 H -0.0085 0.0430 0.7200 0.074 Uiso 1 1 calc R . . . .
C22 C 1.0391(9) 0.7314(7) 0.6549(6) 0.056(2) Uani 1 1 d . . . . .
H22 H 1.0339 0.7666 0.6117 0.067 Uiso 1 1 calc R . . . .
C36 C 0.1874(10) 0.2626(7) 0.8197(7) 0.063(2) Uani 1 1 d . . . . .
H36 H 0.1016 0.2228 0.8203 0.076 Uiso 1 1 calc R . . . .
C29 C -0.0950(12) -0.0302(9) 0.7950(8) 0.082(3) Uani 1 1 d . . . . .
H29 H -0.1968 -0.0347 0.7644 0.098 Uiso 1 1 calc R . . . .
C25 C 0.1643(10) 0.0205(6) 0.8126(6) 0.053(2) Uani 1 1 d . . . . .
C27 C 0.0925(16) -0.0600(8) 0.9130(8) 0.083(4) Uani 1 1 d . . . . .
H27 H 0.1174 -0.0838 0.9638 0.099 Uiso 1 1 calc R . . . .
B1 B 0.1557(8) 0.1459(7) 0.5616(6) 0.0409(19) Uani 1 1 d . . . . .
C28 C -0.0537(15) -0.0678(9) 0.8656(9) 0.087(4) Uani 1 1 d . . . . .
H28 H -0.1284 -0.1005 0.8827 0.104 Uiso 1 1 calc R . . . .
C37 C 0.8248(13) 0.2729(12) 0.9279(9) 0.098(4) Uani 1 1 d . . . . .
H37A H 0.7550 0.2080 0.9101 0.118 Uiso 1 1 calc R . . . .
H37B H 0.8314 0.2855 0.8714 0.118 Uiso 1 1 calc R . . . .

loop_
_atom_site_aniso_label
_atom_site_aniso_U_11
_atom_site_aniso_U_22
_atom_site_aniso_U_33
_atom_site_aniso_U_23
_atom_site_aniso_U_13
_atom_site_aniso_U_12
P1 0.0300(9) 0.0402(9) 0.0440(10) 0.0198(8) 0.0109(7) 0.0057(7)
S1 0.0414(11) 0.0456(10) 0.0565(12) 0.0278(9) 0.0117(8) 0.0122(8)
P2 0.0359(10) 0.0407(10) 0.0570(12) 0.0227(9) 0.0161(9) 0.0067(8)
S2 0.0468(12) 0.0629(13) 0.0703(14) 0.0364(11) 0.0164(10) 0.0201(10)
F2 0.035(2) 0.044(2) 0.054(3) 0.013(2) 0.0049(19) 0.0069(18)
F4 0.052(3) 0.062(3) 0.039(2) 0.016(2) 0.018(2) 0.017(2)
Cl1 0.104(3) 0.142(3) 0.123(3) 0.048(3) 0.048(2) 0.015(2)
F3 0.036(2) 0.061(3) 0.067(3) 0.027(2) 0.030(2) 0.012(2)
F1 0.026(2) 0.051(2) 0.083(3) 0.028(2) 0.026(2) 0.0086(18)
Cl2 0.159(4) 0.182(4) 0.095(3) 0.047(3) 0.020(3) 0.078(4)
N3 0.031(3) 0.043(3) 0.039(3) 0.015(3) 0.015(2) 0.006(2)
N2 0.024(3) 0.041(3) 0.040(3) 0.014(3) 0.013(2) 0.010(2)
N4 0.026(3) 0.037(3) 0.056(4) 0.018(3) 0.014(3) 0.008(2)
N1 0.021(3) 0.042(3) 0.047(3) 0.016(3) 0.013(2) 0.007(2)
C2 0.026(3) 0.040(4) 0.040(4) 0.016(3) 0.011(3) 0.010(3)
C11 0.035(4) 0.039(4) 0.052(4) 0.020(3) 0.013(3) 0.004(3)
C3 0.033(4) 0.036(4) 0.045(4) 0.015(3) 0.010(3) 0.009(3)
C17 0.042(4) 0.052(4) 0.056(5) 0.027(4) 0.016(4) 0.013(4)
C18 0.034(4) 0.040(4) 0.043(4) 0.019(3) 0.013(3) 0.008(3)
C4 0.040(4) 0.039(4) 0.048(4) 0.018(3) 0.015(3) 0.016(3)
C1 0.018(3) 0.037(3) 0.039(3) 0.012(3) 0.010(3) 0.007(3)
C15 0.043(5) 0.051(5) 0.060(5) 0.000(4) 0.015(4) 0.003(4)
C7 0.021(3) 0.037(3) 0.045(4) 0.011(3) 0.012(3) 0.007(3)
C19 0.026(4) 0.048(4) 0.046(4) 0.018(3) 0.011(3) 0.006(3)
C12 0.030(4) 0.044(4) 0.047(4) 0.021(3) 0.007(3) 0.007(3)
C23 0.037(4) 0.060(5) 0.054(5) 0.030(4) -0.002(3) 0.001(4)
C8 0.037(4) 0.036(4) 0.050(4) 0.016(3) 0.015(3) 0.012(3)
C6 0.023(3) 0.035(3) 0.042(4) 0.012(3) 0.008(3) 0.006(3)
C10 0.032(4) 0.050(4) 0.041(4) 0.006(3) 0.017(3) 0.010(3)
C24 0.034(4) 0.037(4) 0.061(5) 0.020(3) 0.020(3) 0.009(3)
C9 0.029(4) 0.043(4) 0.054(4) 0.017(3) 0.014(3) 0.014(3)
C14 0.039(4) 0.049(4) 0.071(6) 0.019(4) 0.012(4) 0.010(4)
C5 0.030(4) 0.054(4) 0.055(4) 0.026(4) 0.020(3) 0.023(3)
C20 0.036(4) 0.050(4) 0.064(5) 0.017(4) 0.012(4) 0.002(3)
C21 0.045(5) 0.049(4) 0.068(5) 0.020(4) 0.023(4) 0.003(4)
C26 0.072(6) 0.055(5) 0.056(5) 0.010(4) 0.018(5) -0.010(5)
C32 0.058(5) 0.052(5) 0.061(5) 0.021(4) 0.018(4) 0.002(4)
C16 0.053(5) 0.065(5) 0.048(5) 0.016(4) 0.015(4) 0.004(4)
C35 0.053(6) 0.064(6) 0.087(7) 0.019(5) 0.009(5) 0.025(5)
C34 0.082(7) 0.042(5) 0.072(6) 0.020(4) 0.002(5) 0.001(5)
C33 0.057(6) 0.049(5) 0.083(7) 0.020(5) 0.011(5) -0.008(4)
C13 0.041(4) 0.046(4) 0.049(4) 0.017(4) 0.011(3) 0.003(3)
C31 0.044(4) 0.043(4) 0.041(4) 0.015(3) 0.008(3) 0.006(3)
B2 0.040(5) 0.051(5) 0.049(5) 0.025(4) 0.021(4) 0.010(4)
C30 0.054(6) 0.068(6) 0.061(5) 0.015(5) 0.024(4) -0.008(4)
C22 0.049(5) 0.056(5) 0.066(5) 0.029(4) 0.011(4) -0.011(4)
C36 0.042(5) 0.051(5) 0.082(7) 0.010(5) 0.007(4) 0.009(4)
C29 0.069(7) 0.086(7) 0.074(7) -0.004(6) 0.035(6) -0.031(6)
C25 0.059(5) 0.047(4) 0.054(5) 0.013(4) 0.024(4) 0.001(4)
C27 0.125(11) 0.065(6) 0.069(7) 0.017(5) 0.055(7) -0.010(7)
B1 0.018(4) 0.047(5) 0.059(5) 0.014(4) 0.018(4) 0.008(3)
C28 0.099(9) 0.074(7) 0.093(9) 0.008(6) 0.066(8) -0.023(6)
C37 0.073(8) 0.133(11) 0.098(9) 0.052(9) 0.026(7) 0.003(8)

loop_
_atom_type_symbol
_atom_type_description
_atom_type_scat_dispersion_real
_atom_type_scat_dispersion_imag
_atom_type_scat_source
C C 0.0181 0.0091 'International Tables Vol C Tables 4.2.6.8 and 6.1.1.4'
H H 0.0000 0.0000 'International Tables Vol C Tables 4.2.6.8 and 6.1.1.4'
B B 0.0090 0.0039 'International Tables Vol C Tables 4.2.6.8 and 6.1.1.4'
Cl Cl 0.3639 0.7018 'International Tables Vol C Tables 4.2.6.8 and 6.1.1.4'
F F 0.0727 0.0534 'International Tables Vol C Tables 4.2.6.8 and 6.1.1.4'
N N 0.0311 0.0180 'International Tables Vol C Tables 4.2.6.8 and 6.1.1.4'
P P 0.2955 0.4335 'International Tables Vol C Tables 4.2.6.8 and 6.1.1.4'
S S 0.3331 0.5567 'International Tables Vol C Tables 4.2.6.8 and 6.1.1.4'

loop_
_geom_angle_atom_site_label_1
_geom_angle_atom_site_label_2
_geom_angle_atom_site_label_3
_geom_angle
_geom_angle_site_symmetry_1
_geom_angle_site_symmetry_3
_geom_angle_publ_flag
C11 P1 S1 112.1(2) . . ?
C18 P1 S1 114.7(2) . . ?
C18 P1 C11 103.0(3) . . ?
C12 P1 S1 113.3(2) . . ?
C12 P1 C11 108.7(3) . . ?
C12 P1 C18 104.1(3) . . ?
C24 P2 S2 112.5(3) . . ?
C31 P2 S2 111.4(3) . . ?
C31 P2 C24 104.6(3) . . ?
C31 P2 C25 109.9(4) . . ?
C25 P2 S2 113.4(3) . . ?
C25 P2 C24 104.5(4) . . ?
C2 N3 C11 122.3(6) . . ?
C2 N3 B2 116.6(6) . . ?
C11 N3 B2 121.1(6) . . ?
C6 N2 B2 117.2(6) . . ?
C10 N2 C6 121.0(6) . . ?
C10 N2 B2 121.8(6) . . ?
C7 N4 C24 122.1(6) . . ?
C7 N4 B1 118.6(6) . . ?
C24 N4 B1 119.2(5) . . ?
C1 N1 B1 119.3(5) . . ?
C5 N1 C1 120.5(6) . . ?
C5 N1 B1 120.1(6) . . ?
N3 C2 C3 123.8(6) . . ?
N3 C2 C1 118.7(6) . . ?
C3 C2 C1 117.5(6) . . ?
P1 C11 H11A 108.9 . . ?
P1 C11 H11B 108.9 . . ?
N3 C11 P1 113.4(5) . . ?
N3 C11 H11A 108.9 . . ?
N3 C11 H11B 108.9 . . ?
H11A C11 H11B 107.7 . . ?
C2 C3 H3 120.1 . . ?
C4 C3 C2 119.7(6) . . ?
C4 C3 H3 120.1 . . ?
C12 C17 H17 119.4 . . ?
C16 C17 H17 119.4 . . ?
C16 C17 C12 121.2(8) . . ?
C19 C18 P1 117.8(5) . . ?
C19 C18 C23 118.9(7) . . ?
C23 C18 P1 123.2(6) . . ?
C3 C4 H4 119.5 . . ?
C3 C4 C5 121.0(6) . . ?
C5 C4 H4 119.5 . . ?
N1 C1 C2 120.7(6) . . ?
N1 C1 C6 117.0(6) . . ?
C2 C1 C6 121.8(6) . . ?
C14 C15 H15 120.0 . . ?
C16 C15 H15 120.0 . . ?
C16 C15 C14 120.1(8) . . ?
N4 C7 C8 123.8(6) . . ?
N4 C7 C6 119.1(6) . . ?
C8 C7 C6 117.1(6) . . ?
C18 C19 H19 119.5 . . ?
C18 C19 C20 120.9(7) . . ?
C20 C19 H19 119.5 . . ?
C17 C12 P1 119.9(6) . . ?
C17 C12 C13 118.8(7) . . ?
C13 C12 P1 121.1(6) . . ?
C18 C23 H23 120.1 . . ?
C22 C23 C18 119.8(7) . . ?
C22 C23 H23 120.1 . . ?
C7 C8 H8 119.4 . . ?
C9 C8 C7 121.2(7) . . ?
C9 C8 H8 119.4 . . ?
N2 C6 C1 117.4(6) . . ?
N2 C6 C7 120.1(6) . . ?
C7 C6 C1 121.9(6) . . ?
N2 C10 H10 119.5 . . ?
N2 C10 C9 121.0(6) . . ?
C9 C10 H10 119.5 . . ?
P2 C24 H24A 108.9 . . ?
P2 C24 H24B 108.9 . . ?
N4 C24 P2 113.3(5) . . ?
N4 C24 H24A 108.9 . . ?
N4 C24 H24B 108.9 . . ?
H24A C24 H24B 107.7 . . ?
C8 C9 C10 119.2(7) . . ?
C8 C9 H9 120.4 . . ?
C10 C9 H9 120.4 . . ?
C15 C14 H14 120.1 . . ?
C15 C14 C13 119.8(8) . . ?
C13 C14 H14 120.1 . . ?
N1 C5 C4 120.3(6) . . ?
N1 C5 H5 119.9 . . ?
C4 C5 H5 119.9 . . ?
C19 C20 H20 120.0 . . ?
C19 C20 C21 120.0(8) . . ?
C21 C20 H20 120.0 . . ?
C20 C21 H21 120.3 . . ?
C22 C21 C20 119.5(8) . . ?
C22 C21 H21 120.3 . . ?
C25 C26 H26 120.8 . . ?
C25 C26 C27 118.5(10) . . ?
C27 C26 H26 120.8 . . ?
C33 C32 H32 119.2 . . ?
C33 C32 C31 121.6(9) . . ?
C31 C32 H32 119.2 . . ?
C17 C16 H16 119.8 . . ?
C15 C16 C17 120.3(8) . . ?
C15 C16 H16 119.8 . . ?
C34 C35 H35 121.1 . . ?
C34 C35 C36 117.9(9) . . ?
C36 C35 H35 121.1 . . ?
C35 C34 H34 119.3 . . ?
C33 C34 C35 121.4(9) . . ?
C33 C34 H34 119.3 . . ?
C32 C33 H33 119.5 . . ?
C34 C33 C32 120.9(9) . . ?
C34 C33 H33 119.5 . . ?
C12 C13 C14 119.7(7) . . ?
C12 C13 H13 120.2 . . ?
C14 C13 H13 120.2 . . ?
C32 C31 P2 119.1(6) . . ?
C36 C31 P2 122.9(6) . . ?
C36 C31 C32 118.0(8) . . ?
F4 B2 N3 110.6(6) . . ?
F4 B2 N2 106.7(6) . . ?
F3 B2 F4 109.7(6) . . ?
F3 B2 N3 112.1(7) . . ?
F3 B2 N2 110.3(6) . . ?
N3 B2 N2 107.4(6) . . ?
C29 C30 H30 119.8 . . ?
C25 C30 H30 119.8 . . ?
C25 C30 C29 120.4(10) . . ?
C23 C22 H22 119.6 . . ?
C21 C22 C23 120.8(8) . . ?
C21 C22 H22 119.6 . . ?
C35 C36 H36 119.9 . . ?
C31 C36 C35 120.3(9) . . ?
C31 C36 H36 119.9 . . ?
C30 C29 H29 120.9 . . ?
C28 C29 C30 118.2(11) . . ?
C28 C29 H29 120.9 . . ?
C26 C25 P2 118.1(7) . . ?
C30 C25 P2 120.7(7) . . ?
C30 C25 C26 121.2(8) . . ?
C26 C27 H27 120.3 . . ?
C28 C27 C26 119.3(11) . . ?
C28 C27 H27 120.3 . . ?
F2 B1 F1 111.7(6) . . ?
F2 B1 N4 112.5(6) . . ?
F2 B1 N1 107.0(6) . . ?
F1 B1 N4 110.0(7) . . ?
F1 B1 N1 109.4(6) . . ?
N4 B1 N1 106.1(6) . . ?
C29 C28 C27 122.4(9) . . ?
C29 C28 H28 118.8 . . ?
C27 C28 H28 118.8 . . ?
Cl1 C37 Cl2 116.7(8) . . ?
Cl1 C37 H37A 108.1 . . ?
Cl1 C37 H37B 108.1 . . ?
Cl2 C37 H37A 108.1 . . ?
Cl2 C37 H37B 108.1 . . ?
H37A C37 H37B 107.3 . . ?

loop_
_geom_bond_atom_site_label_1
_geom_bond_atom_site_label_2
_geom_bond_distance
_geom_bond_site_symmetry_2
_geom_bond_publ_flag
P1 S1 1.949(3) . ?
P1 C11 1.864(8) . ?
P1 C18 1.817(7) . ?
P1 C12 1.816(8) . ?
P2 S2 1.958(3) . ?
P2 C24 1.856(8) . ?
P2 C31 1.794(8) . ?
P2 C25 1.812(8) . ?
F2 B1 1.372(10) . ?
F4 B2 1.389(10) . ?
Cl1 C37 1.650(13) . ?
F3 B2 1.383(9) . ?
F1 B1 1.381(8) . ?
Cl2 C37 1.724(15) . ?
N3 C2 1.371(8) . ?
N3 C11 1.449(9) . ?
N3 B2 1.531(10) . ?
N2 C6 1.365(8) . ?
N2 C10 1.336(9) . ?
N2 B2 1.566(10) . ?
N4 C7 1.362(8) . ?
N4 C24 1.469(9) . ?
N4 B1 1.548(10) . ?
N1 C1 1.366(8) . ?
N1 C5 1.356(9) . ?
N1 B1 1.578(10) . ?
C2 C3 1.412(9) . ?
C2 C1 1.415(9) . ?
C11 H11A 0.9900 . ?
C11 H11B 0.9900 . ?
C3 H3 0.9500 . ?
C3 C4 1.363(10) . ?
C17 H17 0.9500 . ?
C17 C12 1.388(10) . ?
C17 C16 1.378(11) . ?
C18 C19 1.371(10) . ?
C18 C23 1.390(10) . ?
C4 H4 0.9500 . ?
C4 C5 1.382(10) . ?
C1 C6 1.445(9) . ?
C15 H15 0.9500 . ?
C15 C14 1.396(13) . ?
C15 C16 1.365(12) . ?
C7 C8 1.404(9) . ?
C7 C6 1.408(9) . ?
C19 H19 0.9500 . ?
C19 C20 1.381(10) . ?
C12 C13 1.400(10) . ?
C23 H23 0.9500 . ?
C23 C22 1.388(11) . ?
C8 H8 0.9500 . ?
C8 C9 1.357(10) . ?
C10 H10 0.9500 . ?
C10 C9 1.387(11) . ?
C24 H24A 0.9900 . ?
C24 H24B 0.9900 . ?
C9 H9 0.9500 . ?
C14 H14 0.9500 . ?
C14 C13 1.400(11) . ?
C5 H5 0.9500 . ?
C20 H20 0.9500 . ?
C20 C21 1.381(12) . ?
C21 H21 0.9500 . ?
C21 C22 1.362(12) . ?
C26 H26 0.9500 . ?
C26 C25 1.381(13) . ?
C26 C27 1.417(14) . ?
C32 H32 0.9500 . ?
C32 C33 1.369(12) . ?
C32 C31 1.382(11) . ?
C16 H16 0.9500 . ?
C35 H35 0.9500 . ?
C35 C34 1.368(14) . ?
C35 C36 1.446(13) . ?
C34 H34 0.9500 . ?
C34 C33 1.331(14) . ?
C33 H33 0.9500 . ?
C13 H13 0.9500 . ?
C31 C36 1.370(12) . ?
C30 H30 0.9500 . ?
C30 C29 1.412(12) . ?
C30 C25 1.374(13) . ?
C22 H22 0.9500 . ?
C36 H36 0.9500 . ?
C29 H29 0.9500 . ?
C29 C28 1.363(18) . ?
C27 H27 0.9500 . ?
C27 C28 1.378(17) . ?
C28 H28 0.9500 . ?
C37 H37A 0.9900 . ?
C37 H37B 0.9900 . ?

loop_
_geom_torsion_atom_site_label_1
_geom_torsion_atom_site_label_2
_geom_torsion_atom_site_label_3
_geom_torsion_atom_site_label_4
_geom_torsion
_geom_torsion_site_symmetry_1
_geom_torsion_site_symmetry_2
_geom_torsion_site_symmetry_3
_geom_torsion_site_symmetry_4
_geom_torsion_publ_flag
P1 C18 C19 C20 178.4(6) . . . . ?
P1 C18 C23 C22 -177.4(7) . . . . ?
P1 C12 C13 C14 -175.7(6) . . . . ?
S1 P1 C11 N3 24.9(6) . . . . ?
S1 P1 C18 C19 -36.2(6) . . . . ?
S1 P1 C18 C23 141.7(6) . . . . ?
S1 P1 C12 C17 10.8(7) . . . . ?
S1 P1 C12 C13 -173.8(5) . . . . ?
P2 C31 C36 C35 -179.4(7) . . . . ?
S2 P2 C24 N4 -94.3(5) . . . . ?
S2 P2 C31 C32 37.1(7) . . . . ?
S2 P2 C31 C36 -143.7(7) . . . . ?
S2 P2 C25 C26 14.1(8) . . . . ?
S2 P2 C25 C30 -165.5(7) . . . . ?
N3 C2 C3 C4 173.3(7) . . . . ?
N3 C2 C1 N1 -173.1(6) . . . . ?
N3 C2 C1 C6 15.4(10) . . . . ?
N2 C10 C9 C8 3.3(11) . . . . ?
N4 C7 C8 C9 174.7(7) . . . . ?
N4 C7 C6 N2 -172.5(6) . . . . ?
N4 C7 C6 C1 17.1(10) . . . . ?
N1 C1 C6 N2 171.4(6) . . . . ?
N1 C1 C6 C7 -17.9(10) . . . . ?
C2 N3 C11 P1 87.0(7) . . . . ?
C2 N3 B2 F4 68.7(8) . . . . ?
C2 N3 B2 F3 -168.6(6) . . . . ?
C2 N3 B2 N2 -47.3(8) . . . . ?
C2 C3 C4 C5 2.3(11) . . . . ?
C2 C1 C6 N2 -16.8(10) . . . . ?
C2 C1 C6 C7 153.9(7) . . . . ?
C11 P1 C18 C19 -158.4(6) . . . . ?
C11 P1 C18 C23 19.6(7) . . . . ?
C11 P1 C12 C17 136.2(6) . . . . ?
C11 P1 C12 C13 -48.4(7) . . . . ?
C11 N3 C2 C3 19.9(10) . . . . ?
C11 N3 C2 C1 -160.9(6) . . . . ?
C11 N3 B2 F4 -111.0(7) . . . . ?
C11 N3 B2 F3 11.7(10) . . . . ?
C11 N3 B2 N2 133.0(6) . . . . ?
C3 C2 C1 N1 6.1(10) . . . . ?
C3 C2 C1 C6 -165.4(6) . . . . ?
C3 C4 C5 N1 1.3(11) . . . . ?
C17 C12 C13 C14 -0.3(11) . . . . ?
C18 P1 C11 N3 148.8(5) . . . . ?
C18 P1 C12 C17 -114.5(6) . . . . ?
C18 P1 C12 C13 60.9(7) . . . . ?
C18 C19 C20 C21 -1.6(12) . . . . ?
C18 C23 C22 C21 -0.1(14) . . . . ?
C1 N1 C5 C4 -1.2(11) . . . . ?
C1 N1 B1 F2 -78.5(8) . . . . ?
C1 N1 B1 F1 160.4(6) . . . . ?
C1 N1 B1 N4 41.8(8) . . . . ?
C1 C2 C3 C4 -5.9(10) . . . . ?
C15 C14 C13 C12 -0.2(12) . . . . ?
C7 N4 C24 P2 78.7(7) . . . . ?
C7 N4 B1 F2 74.0(8) . . . . ?
C7 N4 B1 F1 -160.9(6) . . . . ?
C7 N4 B1 N1 -42.7(8) . . . . ?
C7 C8 C9 C10 0.4(11) . . . . ?
C19 C18 C23 C22 0.5(12) . . . . ?
C19 C20 C21 C22 2.0(13) . . . . ?
C12 P1 C11 N3 -101.2(5) . . . . ?
C12 P1 C18 C19 88.1(6) . . . . ?
C12 P1 C18 C23 -93.9(7) . . . . ?
C12 C17 C16 C15 -2.6(13) . . . . ?
C23 C18 C19 C20 0.3(11) . . . . ?
C8 C7 C6 N2 8.2(10) . . . . ?
C8 C7 C6 C1 -162.3(6) . . . . ?
C6 N2 C10 C9 -1.0(10) . . . . ?
C6 N2 B2 F4 -72.7(8) . . . . ?
C6 N2 B2 F3 168.2(6) . . . . ?
C6 N2 B2 N3 45.8(8) . . . . ?
C6 C7 C8 C9 -5.9(10) . . . . ?
C10 N2 C6 C1 166.0(6) . . . . ?
C10 N2 C6 C7 -4.9(10) . . . . ?
C10 N2 B2 F4 105.2(7) . . . . ?
C10 N2 B2 F3 -13.8(10) . . . . ?
C10 N2 B2 N3 -136.2(6) . . . . ?
C24 P2 C31 C32 -84.7(7) . . . . ?
C24 P2 C31 C36 94.5(8) . . . . ?
C24 P2 C25 C26 136.9(7) . . . . ?
C24 P2 C25 C30 -42.7(8) . . . . ?
C24 N4 C7 C8 11.6(11) . . . . ?
C24 N4 C7 C6 -167.7(6) . . . . ?
C24 N4 B1 F2 -101.9(7) . . . . ?
C24 N4 B1 F1 23.2(9) . . . . ?
C24 N4 B1 N1 141.4(6) . . . . ?
C14 C15 C16 C17 2.1(13) . . . . ?
C5 N1 C1 C2 -2.7(10) . . . . ?
C5 N1 C1 C6 169.2(6) . . . . ?
C5 N1 B1 F2 98.0(7) . . . . ?
C5 N1 B1 F1 -23.1(10) . . . . ?
C5 N1 B1 N4 -141.8(6) . . . . ?
C20 C21 C22 C23 -1.2(14) . . . . ?
C26 C27 C28 C29 -3.2(17) . . . . ?
C32 C31 C36 C35 -0.1(14) . . . . ?
C16 C17 C12 P1 177.1(6) . . . . ?
C16 C17 C12 C13 1.7(12) . . . . ?
C16 C15 C14 C13 -0.7(12) . . . . ?
C35 C34 C33 C32 2.0(17) . . . . ?
C34 C35 C36 C31 1.2(15) . . . . ?
C33 C32 C31 P2 179.2(7) . . . . ?
C33 C32 C31 C36 0.0(13) . . . . ?
C31 P2 C24 N4 26.8(6) . . . . ?
C31 P2 C25 C26 -111.3(7) . . . . ?
C31 P2 C25 C30 69.1(8) . . . . ?
C31 C32 C33 C34 -0.9(16) . . . . ?
B2 N3 C2 C3 -159.8(7) . . . . ?
B2 N3 C2 C1 19.4(9) . . . . ?
B2 N3 C11 P1 -93.3(7) . . . . ?
B2 N2 C6 C1 -16.1(9) . . . . ?
B2 N2 C6 C7 173.1(6) . . . . ?
B2 N2 C10 C9 -178.9(7) . . . . ?
C30 C29 C28 C27 1.8(17) . . . . ?
C36 C35 C34 C33 -2.1(16) . . . . ?
C29 C30 C25 P2 177.7(7) . . . . ?
C29 C30 C25 C26 -1.9(14) . . . . ?
C25 P2 C24 N4 142.3(5) . . . . ?
C25 P2 C31 C32 163.6(7) . . . . ?
C25 P2 C31 C36 -17.2(9) . . . . ?
C25 C26 C27 C28 2.0(15) . . . . ?
C25 C30 C29 C28 0.7(15) . . . . ?
C27 C26 C25 P2 -179.1(7) . . . . ?
C27 C26 C25 C30 0.5(14) . . . . ?
B1 N4 C7 C8 -164.2(7) . . . . ?
B1 N4 C7 C6 16.5(9) . . . . ?
B1 N4 C24 P2 -105.5(6) . . . . ?
B1 N1 C1 C2 173.8(6) . . . . ?
B1 N1 C1 C6 -14.4(9) . . . . ?
B1 N1 C5 C4 -177.5(7) . . . . ?
